data_2232656
loop_
_publ_author_name
'Zhu, Bei-Bei'
'Shi, Yao-Cheng'
'Zhang, Feng-Min'
'Yuan, Li-Min'
'Li, Qian-Kun'

_publ_section_title
;
 Ethyl (<i>Z</i>)-4-ferrocenyl-2-(4-hydroxyanilino)-4-oxobutenoate
;
_journal_coeditor_code FJ2460
_journal_issue 12
_journal_name_full 'Acta Crystallographica Section E'
_journal_page_first m1761
_journal_paper_doi 10.1107/S1600536811047763
_journal_volume 67
_journal_year 2011
_chemical_formula_iupac '[Fe (C5 H5) (C17 H16 N O4)]'
_chemical_formula_moiety 'C22 H21 Fe N O4'
_chemical_formula_sum 'C22 H21 Fe N O4'
_chemical_formula_weight 419.25
_chemical_name_systematic
;
Ethyl (<i>Z</i>)-4-ferrocenyl-2-(4-hydroxyanilino)-4-oxobutenoate
;
_space_group_IT_number 14
_space_group_name_Hall '-P 2ybc'
_symmetry_cell_setting monoclinic
_symmetry_space_group_name_Hall '-P 2ybc'
_symmetry_space_group_name_H-M 'P 1 21/c 1'
_atom_sites_solution_hydrogens geom
_atom_sites_solution_primary direct
_atom_sites_solution_secondary difmap
_audit_creation_method SHELXL-97
_cell_angle_alpha 90.00
_cell_angle_beta 95.43(2)
_cell_angle_gamma 90.00
_cell_formula_units_Z 4
_cell_length_a 15.398(2)
_cell_length_b 11.5131(15)
_cell_length_c 10.9413(11)
_cell_measurement_reflns_used 25
_cell_measurement_temperature 295
_cell_measurement_theta_max 15
_cell_measurement_theta_min 9
_cell_volume 1931.0(4)
_computing_cell_refinement 'CAD-4 Software (Enraf--Nonius, 1989)'
_computing_data_collection 'CAD-4 Software (Enraf--Nonius, 1989)'
_computing_data_reduction 'XCAD4 (Harms & Wocadlo, 1995)'
_computing_molecular_graphics 'PLATON (Spek, 2009) and WinGX (Farrugia, 1999)'
_computing_publication_material 'publCIF (Westrip, 2010)'
_computing_structure_refinement 'SHELXTL (Sheldrick, 2008)'
_computing_structure_solution 'SIR2004 (Burla <i>et al.</i>, 2005)'
_diffrn_ambient_temperature 295
_diffrn_measured_fraction_theta_full 1.000
_diffrn_measured_fraction_theta_max 1.000
_diffrn_measurement_device_type 'Enraf--Nonius CAD-4'
_diffrn_measurement_method \w/2\q
_diffrn_radiation_monochromator graphite
_diffrn_radiation_source 'fine-focus sealed tube'
_diffrn_radiation_type MoK\a
_diffrn_radiation_wavelength 0.71073
_diffrn_reflns_av_R_equivalents 0.0000
_diffrn_reflns_av_sigmaI/netI 0.0617
_diffrn_reflns_limit_h_max 18
_diffrn_reflns_limit_h_min -18
_diffrn_reflns_limit_k_max 14
_diffrn_reflns_limit_k_min 0
_diffrn_reflns_limit_l_max 13
_diffrn_reflns_limit_l_min 0
_diffrn_reflns_number 3787
_diffrn_reflns_theta_full 25.96
_diffrn_reflns_theta_max 25.96
_diffrn_reflns_theta_min 1.33
_diffrn_standards_decay_% 0
_diffrn_standards_interval_count 200
_diffrn_standards_interval_time 120
_diffrn_standards_number 3
_exptl_absorpt_coefficient_mu 0.809
_exptl_absorpt_correction_T_max 0.902
_exptl_absorpt_correction_T_min 0.821
_exptl_absorpt_correction_type psi-scan
_exptl_absorpt_process_details '(North <i>et al.</i>, 1968)'
_exptl_crystal_colour Dark-red
_exptl_crystal_density_diffrn 1.442
_exptl_crystal_density_method 'not measured'
_exptl_crystal_description Prism
_exptl_crystal_F_000 872
_exptl_crystal_size_max 0.24
_exptl_crystal_size_mid 0.21
_exptl_crystal_size_min 0.12
_refine_diff_density_max 0.579
_refine_diff_density_min -0.858
_refine_ls_extinction_method none
_refine_ls_goodness_of_fit_ref 1.081
_refine_ls_hydrogen_treatment constr
_refine_ls_matrix_type full
_refine_ls_number_parameters 237
_refine_ls_number_reflns 3787
_refine_ls_number_restraints 0
_refine_ls_restrained_S_all 1.081
_refine_ls_R_factor_all 0.1001
_refine_ls_R_factor_gt 0.0609
_refine_ls_shift/su_max 0.001
_refine_ls_shift/su_mean 0.000
_refine_ls_structure_factor_coef Fsqd
_refine_ls_weighting_details 'calc w=1/[\s^2^(Fo^2^)+(0.0754P)^2^+1.4205P] where P=(Fo^2^+2Fc^2^)/3'
_refine_ls_weighting_scheme calc
_refine_ls_wR_factor_gt 0.1499
_refine_ls_wR_factor_ref 0.1724
_reflns_number_gt 2461
_reflns_number_total 3787
_reflns_threshold_expression I>2\s(I)
_cod_data_source_file fj2460.cif
_cod_data_source_block I
_cod_original_sg_symbol_H-M 'P 21/c'
_cod_database_code 2232656
_cod_database_fobs_code 2232656

loop_
_symmetry_equiv_pos_as_xyz
'x, y, z'
'-x, y+1/2, -z+1/2'
'-x, -y, -z'
'x, -y-1/2, z-1/2'

loop_
_atom_site_type_symbol
_atom_site_label
_atom_site_fract_x
_atom_site_fract_y
_atom_site_fract_z
_atom_site_U_iso_or_equiv
_atom_site_adp_type
_atom_site_calc_flag
_atom_site_refinement_flags
_atom_site_occupancy
_atom_site_symmetry_multiplicity
C C1 1.1956(4) 0.6697(5) 0.7793(6) 0.0691(18) Uani d . 1 1
H H1 1.2219 0.6929 0.8554 0.083 Uiso calc R 1 1
C C2 1.1223(4) 0.5950(4) 0.7610(5) 0.0525(14) Uani d . 1 1
H H2 1.0920 0.5600 0.8208 0.063 Uiso calc R 1 1
C C3 1.1049(3) 0.5853(4) 0.6308(5) 0.047 Uani d . 1 1
H H3 1.0600 0.5425 0.5896 0.056 Uiso calc R 1 1
C C4 1.1659(4) 0.6499(5) 0.5765(5) 0.0557(14) Uani d . 1 1
H H4 1.1687 0.6568 0.4923 0.067 Uiso calc R 1 1
C C5 1.2226(4) 0.7033(5) 0.6658(6) 0.0630(16) Uani d . 1 1
H H5 1.2692 0.7518 0.6527 0.076 Uiso calc R 1 1
C C6 1.0226(3) 0.8596(4) 0.5648(4) 0.0393(11) Uani d . 1 1
H H6 1.0145 0.8506 0.4801 0.047 Uiso calc R 1 1
C C7 1.0875(3) 0.9262(4) 0.6291(5) 0.0447(12) Uani d . 1 1
H H7 1.1294 0.9700 0.5941 0.054 Uiso calc R 1 1
C C8 1.0791(3) 0.9163(4) 0.7561(4) 0.0375(11) Uani d . 1 1
H H8 1.1144 0.9519 0.8189 0.045 Uiso calc R 1 1
C C9 1.0067(3) 0.8421(4) 0.7710(4) 0.0342(10) Uani d . 1 1
H H9 0.9863 0.8197 0.8448 0.041 Uiso calc R 1 1
C C10 0.9715(3) 0.8086(4) 0.6503(4) 0.0331(10) Uani d . 1 1
C C11 0.8947(3) 0.7331(4) 0.6156(4) 0.0321(10) Uani d . 1 1
C C12 0.8355(3) 0.7087(4) 0.7078(4) 0.0349(10) Uani d . 1 1
H H12 0.8489 0.7360 0.7874 0.042 Uiso calc R 1 1
C C13 0.7605(3) 0.6466(4) 0.6807(4) 0.0345(10) Uani d . 1 1
C C14 0.6966(3) 0.6412(4) 0.7768(5) 0.0410(11) Uani d . 1 1
C C15 0.6789(4) 0.5986(5) 0.9858(5) 0.058 Uani d . 1 1
H H15A 0.7165 0.6105 1.0611 0.070 Uiso calc R 1 1
H H15B 0.6375 0.6622 0.9774 0.070 Uiso calc R 1 1
C C16 0.6323(4) 0.4913(6) 0.9946(6) 0.073 Uani d . 1 1
H H16A 0.5875 0.4858 0.9276 0.109 Uiso calc R 1 1
H H16B 0.6063 0.4891 1.0709 0.109 Uiso calc R 1 1
H H16C 0.6719 0.4273 0.9911 0.109 Uiso calc R 1 1
C C17 0.6719(3) 0.5155(4) 0.5385(4) 0.0377(11) Uani d . 1 1
C C18 0.6590(3) 0.4246(4) 0.6184(5) 0.0456(12) Uani d . 1 1
H H18 0.6915 0.4206 0.6944 0.055 Uiso calc R 1 1
C C19 0.5973(3) 0.3396(4) 0.5842(5) 0.0527(14) Uani d . 1 1
H H19 0.5866 0.2808 0.6391 0.063 Uiso calc R 1 1
C C20 0.5514(3) 0.3418(4) 0.4682(5) 0.0500(13) Uani d . 1 1
C C21 0.5663(3) 0.4315(4) 0.3901(5) 0.0458(12) Uani d . 1 1
H H21 0.5362 0.4337 0.3123 0.055 Uiso calc R 1 1
C C22 0.6257(3) 0.5189(5) 0.4256(4) 0.0455(12) Uani d . 1 1
H H22 0.6339 0.5800 0.3723 0.055 Uiso calc R 1 1
Fe Fe1 1.09728(4) 0.75507(5) 0.68129(6) 0.0320(2) Uani d . 1 1
N N1 0.7364(2) 0.6016(4) 0.5704(4) 0.0428(10) Uani d . 1 1
H H1N 0.7634 0.6281 0.5109 0.051 Uiso calc R 1 1
O O1 0.8815(2) 0.6984(3) 0.5088(3) 0.0456(8) Uani d . 1 1
O O2 0.6228(2) 0.6770(3) 0.7586(4) 0.0609(10) Uani d . 1 1
O O3 0.7315(2) 0.6003(3) 0.8827(3) 0.0542(9) Uani d . 1 1
O O4 0.4934(3) 0.2556(3) 0.4394(4) 0.0656(11) Uani d . 1 1
H H4O 0.4609 0.2743 0.3789 0.098 Uiso calc R 1 1

loop_
_atom_site_aniso_label
_atom_site_aniso_U_11
_atom_site_aniso_U_22
_atom_site_aniso_U_33
_atom_site_aniso_U_12
_atom_site_aniso_U_13
_atom_site_aniso_U_23
C1 0.067(4) 0.059(4) 0.075(4) 0.026(3) -0.028(3) -0.021(3)
C2 0.067(4) 0.043(3) 0.048(3) 0.019(3) 0.009(3) 0.006(2)
C3 0.047 0.033 0.060 0.000 0.009 0.019
C4 0.060(3) 0.059(4) 0.050(3) 0.008(3) 0.019(3) -0.011(3)
C5 0.038(3) 0.058(3) 0.095(5) 0.005(3) 0.016(3) -0.021(3)
C6 0.035(2) 0.044(3) 0.039(3) -0.003(2) 0.004(2) 0.005(2)
C7 0.038(3) 0.036(3) 0.060(3) -0.008(2) 0.004(2) 0.011(2)
C8 0.045(3) 0.028(2) 0.039(3) -0.005(2) 0.000(2) -0.003(2)
C9 0.039(2) 0.026(2) 0.038(3) -0.0017(19) 0.007(2) 0.0042(19)
C10 0.032(2) 0.032(2) 0.036(2) 0.0021(19) 0.0079(19) -0.003(2)
C11 0.025(2) 0.036(3) 0.035(2) -0.0023(18) 0.0025(17) 0.002(2)
C12 0.030(2) 0.039(2) 0.036(2) -0.0015(19) 0.0020(19) -0.001(2)
C13 0.029(2) 0.032(2) 0.043(3) 0.0004(19) 0.010(2) 0.005(2)
C14 0.032(3) 0.035(3) 0.058(3) -0.006(2) 0.015(2) -0.005(2)
C15 0.058 0.058 0.058 0.000 0.006 0.000
C16 0.073 0.073 0.073 0.000 0.007 0.000
C17 0.024(2) 0.041(3) 0.048(3) 0.0017(19) 0.004(2) -0.004(2)
C18 0.039(3) 0.042(3) 0.055(3) 0.000(2) -0.003(2) 0.000(2)
C19 0.048(3) 0.039(3) 0.071(4) -0.005(2) 0.008(3) 0.010(3)
C20 0.028(2) 0.040(3) 0.081(4) -0.003(2) 0.001(3) -0.009(3)
C21 0.034(3) 0.052(3) 0.049(3) -0.007(2) -0.004(2) -0.001(3)
C22 0.040(3) 0.048(3) 0.049(3) -0.009(2) 0.010(2) -0.004(2)
Fe1 0.0290(3) 0.0303(3) 0.0369(4) -0.0022(3) 0.0051(2) -0.0034(3)
N1 0.036(2) 0.052(3) 0.042(2) -0.0086(19) 0.0096(18) -0.0059(19)
O1 0.0419(19) 0.062(2) 0.0332(18) -0.0151(17) 0.0043(14) -0.0024(16)
O2 0.0313(19) 0.078(3) 0.074(3) 0.0073(19) 0.0108(18) -0.011(2)
O3 0.049(2) 0.060(2) 0.057(2) 0.0072(18) 0.0193(18) 0.0076(19)
O4 0.053(2) 0.050(2) 0.091(3) -0.017(2) -0.010(2) -0.003(2)

loop_
_atom_type_symbol
_atom_type_description
_atom_type_scat_dispersion_real
_atom_type_scat_dispersion_imag
_atom_type_scat_source
C C 0.0033 0.0016 'International Tables Vol C Tables 4.2.6.8 and 6.1.1.4'
H H 0.0000 0.0000 'International Tables Vol C Tables 4.2.6.8 and 6.1.1.4'
N N 0.0061 0.0033 'International Tables Vol C Tables 4.2.6.8 and 6.1.1.4'
O O 0.0106 0.0060 'International Tables Vol C Tables 4.2.6.8 and 6.1.1.4'
Fe Fe 0.3463 0.8444 'International Tables Vol C Tables 4.2.6.8 and 6.1.1.4'

loop_
_geom_angle_atom_site_label_1
_geom_angle_atom_site_label_2
_geom_angle_atom_site_label_3
_geom_angle
C5 C1 C2 110.0(5)
C5 C1 Fe1 70.5(3)
C2 C1 Fe1 71.0(3)
C5 C1 H1 125.0
C2 C1 H1 125.0
Fe1 C1 H1 125.1
C1 C2 C3 105.0(5)
C1 C2 Fe1 68.4(3)
C3 C2 Fe1 68.8(3)
C1 C2 H2 127.5
C3 C2 H2 127.5
Fe1 C2 H2 126.9
C4 C3 C2 108.5(5)
C4 C3 Fe1 70.0(3)
C2 C3 Fe1 70.4(3)
C4 C3 H3 125.7
C2 C3 H3 125.7
Fe1 C3 H3 125.4
C3 C4 C5 110.2(5)
C3 C4 Fe1 70.5(3)
C5 C4 Fe1 70.4(3)
C3 C4 H4 124.9
C5 C4 H4 124.9
Fe1 C4 H4 125.7
C4 C5 C1 106.3(5)
C4 C5 Fe1 69.6(3)
C1 C5 Fe1 69.2(3)
C4 C5 H5 126.8
C1 C5 H5 126.8
Fe1 C5 H5 125.9
C7 C6 C10 108.3(4)
C7 C6 Fe1 70.9(3)
C10 C6 Fe1 69.8(3)
C7 C6 H6 125.9
C10 C6 H6 125.9
Fe1 C6 H6 125.0
C6 C7 C8 108.9(4)
C6 C7 Fe1 69.1(3)
C8 C7 Fe1 70.1(3)
C6 C7 H7 125.6
C8 C7 H7 125.6
Fe1 C7 H7 126.8
C7 C8 C9 107.8(4)
C7 C8 Fe1 69.7(3)
C9 C8 Fe1 69.0(2)
C7 C8 H8 126.1
C9 C8 H8 126.1
Fe1 C8 H8 126.7
C8 C9 C10 106.7(4)
C8 C9 Fe1 70.3(3)
C10 C9 Fe1 69.0(2)
C8 C9 H9 126.6
C10 C9 H9 126.6
Fe1 C9 H9 125.7
C6 C10 C9 108.3(4)
C6 C10 C11 123.8(4)
C9 C10 C11 128.0(4)
C6 C10 Fe1 69.7(3)
C9 C10 Fe1 69.9(3)
C11 C10 Fe1 126.0(3)
O1 C11 C12 122.6(4)
O1 C11 C10 119.1(4)
C12 C11 C10 118.2(4)
C13 C12 C11 121.6(4)
C13 C12 H12 119.2
C11 C12 H12 119.2
N1 C13 C12 123.8(4)
N1 C13 C14 118.1(4)
C12 C13 C14 117.7(4)
O2 C14 O3 124.5(4)
O2 C14 C13 122.5(5)
O3 C14 C13 112.9(4)
C16 C15 O3 112.6(5)
C16 C15 H15A 109.1
O3 C15 H15A 109.1
C16 C15 H15B 109.1
O3 C15 H15B 109.1
H15A C15 H15B 107.8
C15 C16 H16A 109.5
C15 C16 H16B 109.5
H16A C16 H16B 109.5
C15 C16 H16C 109.5
H16A C16 H16C 109.5
H16B C16 H16C 109.5
C22 C17 C18 119.8(4)
C22 C17 N1 119.6(4)
C18 C17 N1 120.5(4)
C19 C18 C17 119.7(5)
C19 C18 H18 120.2
C17 C18 H18 120.2
C18 C19 C20 120.5(5)
C18 C19 H19 119.7
C20 C19 H19 119.7
O4 C20 C21 123.5(5)
O4 C20 C19 117.8(5)
C21 C20 C19 118.7(5)
C20 C21 C22 121.0(5)
C20 C21 H21 119.5
C22 C21 H21 119.5
C17 C22 C21 120.3(5)
C17 C22 H22 119.9
C21 C22 H22 119.9
C1 Fe1 C6 166.2(3)
C1 Fe1 C10 152.8(3)
C6 Fe1 C10 40.54(17)
C1 Fe1 C4 66.9(2)
C6 Fe1 C4 107.1(2)
C10 Fe1 C4 128.7(2)
C1 Fe1 C3 67.6(2)
C6 Fe1 C3 116.3(2)
C10 Fe1 C3 108.93(19)
C4 Fe1 C3 39.5(2)
C1 Fe1 C5 40.3(2)
C6 Fe1 C5 127.2(2)
C10 Fe1 C5 165.7(2)
C4 Fe1 C5 39.9(2)
C3 Fe1 C5 67.6(2)
C1 Fe1 C9 119.6(2)
C6 Fe1 C9 68.80(18)
C10 Fe1 C9 41.16(17)
C4 Fe1 C9 168.2(2)
C3 Fe1 C9 131.33(18)
C5 Fe1 C9 151.3(2)
C1 Fe1 C7 130.1(2)
C6 Fe1 C7 39.98(18)
C10 Fe1 C7 67.57(18)
C4 Fe1 C7 116.4(2)
C3 Fe1 C7 148.2(2)
C5 Fe1 C7 107.6(2)
C9 Fe1 C7 68.12(18)
C1 Fe1 C8 110.5(2)
C6 Fe1 C8 67.93(19)
C10 Fe1 C8 68.23(18)
C4 Fe1 C8 149.3(2)
C3 Fe1 C8 170.53(18)
C5 Fe1 C8 117.5(2)
C9 Fe1 C8 40.70(17)
C7 Fe1 C8 40.17(19)
C1 Fe1 C2 40.6(2)
C6 Fe1 C2 150.3(2)
C10 Fe1 C2 118.6(2)
C4 Fe1 C2 67.6(2)
C3 Fe1 C2 40.8(2)
C5 Fe1 C2 68.5(2)
C9 Fe1 C2 110.12(19)
C7 Fe1 C2 169.2(2)
C8 Fe1 C2 131.7(2)
C13 N1 C17 128.3(4)
C13 N1 H1N 115.8
C17 N1 H1N 115.8
C14 O3 C15 118.5(4)
C20 O4 H4O 109.5

loop_
_geom_bond_atom_site_label_1
_geom_bond_atom_site_label_2
_geom_bond_distance
C1 C5 1.401(9)
C1 C2 1.418(8)
C1 Fe1 2.025(6)
C1 H1 0.9300
C2 C3 1.430(7)
C2 Fe1 2.059(5)
C2 H2 0.9300
C3 C4 1.375(7)
C3 Fe1 2.038(5)
C3 H3 0.9300
C4 C5 1.391(8)
C4 Fe1 2.031(5)
C4 H4 0.9300
C5 Fe1 2.042(5)
C5 H5 0.9300
C6 C7 1.396(6)
C6 C10 1.407(6)
C6 Fe1 2.029(5)
C6 H6 0.9300
C7 C8 1.412(7)
C7 Fe1 2.053(5)
C7 H7 0.9300
C8 C9 1.426(6)
C8 Fe1 2.059(4)
C8 H8 0.9300
C9 C10 1.432(6)
C9 Fe1 2.043(4)
C9 H9 0.9300
C10 C11 1.487(6)
C10 Fe1 2.031(4)
C11 O1 1.234(5)
C11 C12 1.449(6)
C12 C13 1.367(6)
C12 H12 0.9300
C13 N1 1.333(6)
C13 C14 1.507(6)
C14 O2 1.208(6)
C14 O3 1.318(6)
C15 C16 1.437(8)
C15 O3 1.450(6)
C15 H15A 0.9700
C15 H15B 0.9700
C16 H16A 0.9600
C16 H16B 0.9600
C16 H16C 0.9600
C17 C22 1.367(6)
C17 C18 1.390(6)
C17 N1 1.424(6)
C18 C19 1.390(7)
C18 H18 0.9300
C19 C20 1.393(7)
C19 H19 0.9300
C20 O4 1.352(6)
C20 C21 1.373(7)
C21 C22 1.390(7)
C21 H21 0.9300
C22 H22 0.9300
N1 H1N 0.8600
O4 H4O 0.8200
